data_1553193
loop_
_publ_author_name
'Xie, Xiaoke'
'Huynh, Han Vinh'

_publ_section_title
;
 Cyclometallated ruthenium(ii) complexes with ditopic thienyl--NHC
 ligands: syntheses and alkyne annulations
;
_journal_issue 12
_journal_name_full 'Organic Chemistry Frontiers'
_journal_page_first 1598
_journal_paper_doi 10.1039/C5QO00292C
_journal_volume 2
_journal_year 2015
_chemical_formula_moiety 'C24 H25 Br N2 Ru S'
_chemical_formula_sum 'C24 H25 Br N2 Ru S'
_chemical_formula_weight 554.50
_space_group_crystal_system triclinic
_space_group_IT_number 2
_space_group_name_Hall '-P 1'
_space_group_name_H-M_alt 'P -1'
_atom_sites_solution_hydrogens difmap
_audit_creation_method SHELXL-2014/6
_audit_update_record
;
2015-09-16 deposited with the CCDC.
2015-10-10 downloaded from the CCDC.
;
_cell_angle_alpha 87.0400(10)
_cell_angle_beta 64.7810(10)
_cell_angle_gamma 69.9870(10)
_cell_formula_units_Z 2
_cell_length_a 10.5184(5)
_cell_length_b 10.8146(5)
_cell_length_c 11.5002(5)
_cell_measurement_reflns_used 6043
_cell_measurement_temperature 100(2)
_cell_measurement_theta_max 30.216
_cell_measurement_theta_min 2.289
_cell_volume 1105.18(9)
_computing_cell_refinement 'SHELXTL, Acta Cryst., Sect. A 2008, 64, 112-122.'
_computing_data_collection 'APEX v2014.9.0'
_computing_data_reduction 'Saint, APEX v2014.9.0.'
_computing_molecular_graphics Ortep3
_computing_publication_material 'APEX v2014.9.0.'
_computing_structure_refinement 'SHELXL-2014/6 (Sheldrick, 2014)'
_computing_structure_solution 'Sir 2014'
_diffrn_ambient_temperature 100(2)
_diffrn_measured_fraction_theta_full 0.999
_diffrn_measured_fraction_theta_max 0.953
_diffrn_measurement_device_type 'Bruker AXS D8 Venture '
_diffrn_measurement_method 'profile data from \q/2\q scans'
_diffrn_radiation_type MoK\a
_diffrn_radiation_wavelength 0.71073
_diffrn_reflns_av_R_equivalents 0.0311
_diffrn_reflns_av_unetI/netI 0.0388
_diffrn_reflns_Laue_measured_fraction_full 0.999
_diffrn_reflns_Laue_measured_fraction_max 0.953
_diffrn_reflns_limit_h_max 14
_diffrn_reflns_limit_h_min -14
_diffrn_reflns_limit_k_max 15
_diffrn_reflns_limit_k_min -15
_diffrn_reflns_limit_l_max 16
_diffrn_reflns_limit_l_min -13
_diffrn_reflns_number 24124
_diffrn_reflns_point_group_measured_fraction_full 0.999
_diffrn_reflns_point_group_measured_fraction_max 0.953
_diffrn_reflns_theta_full 25.242
_diffrn_reflns_theta_max 30.216
_diffrn_reflns_theta_min 2.289
_exptl_absorpt_coefficient_mu 2.625
_exptl_absorpt_correction_T_max 0.767
_exptl_absorpt_correction_T_min 0.532
_exptl_absorpt_correction_type multi-scan
_exptl_absorpt_process_details Sadabs
_exptl_crystal_colour 'yellow orange'
_exptl_crystal_density_diffrn 1.666
_exptl_crystal_description 'prism frag'
_exptl_crystal_F_000 556
_exptl_crystal_recrystallization_method 'Vapour Deposition'
_exptl_crystal_size_max 0.275
_exptl_crystal_size_mid 0.198
_exptl_crystal_size_min 0.107
_refine_diff_density_max 0.835
_refine_diff_density_min -0.455
_refine_diff_density_rms 0.099
_refine_ls_extinction_method none
_refine_ls_goodness_of_fit_ref 1.074
_refine_ls_hydrogen_treatment refxyz
_refine_ls_matrix_type full
_refine_ls_number_parameters 347
_refine_ls_number_reflns 6270
_refine_ls_number_restraints 0
_refine_ls_restrained_S_all 1.074
_refine_ls_R_factor_all 0.0467
_refine_ls_R_factor_gt 0.0291
_refine_ls_shift/su_max 0.001
_refine_ls_shift/su_mean 0.000
_refine_ls_structure_factor_coef Fsqd
_refine_ls_weighting_details 'w=1/[\s^2^(Fo^2^)+(0.0238P)^2^+0.4104P] where P=(Fo^2^+2Fc^2^)/3'
_refine_ls_weighting_scheme calc
_refine_ls_wR_factor_gt 0.0534
_refine_ls_wR_factor_ref 0.0570
_reflns_Friedel_coverage 0.000
_reflns_number_gt 5101
_reflns_number_total 6270
_reflns_threshold_expression 'I > 2\s(I)'
_cod_data_source_file c5qo00292c2.cif
_cod_data_source_block shelx
_cod_database_code 1553193
_shelx_space_group_comment
;
The symmetry employed for this shelxl refinement is uniquely defined
by the following loop, which should always be used as a source of
symmetry information in preference to the above space-group names.
They are only intended as comments.
;
_shelx_estimated_absorpt_t_min 0.532
_shelx_estimated_absorpt_t_max 0.767
_shelxl_version_number 2014/6

loop_
_space_group_symop_operation_xyz
'x, y, z'
'-x, -y, -z'

loop_
_atom_site_label
_atom_site_type_symbol
_atom_site_fract_x
_atom_site_fract_y
_atom_site_fract_z
_atom_site_U_iso_or_equiv
_atom_site_adp_type
_atom_site_occupancy
_atom_site_site_symmetry_order
_atom_site_calc_flag
_atom_site_refinement_flags_adp
_atom_site_refinement_flags_occupancy
_atom_site_disorder_assembly
_atom_site_disorder_group
Ru1 Ru 0.82790(2) 0.31194(2) 0.34262(2) 0.01431(5) Uani 1 1 d . . . .
Br1A Br 0.76642(8) 0.56189(9) 0.37333(9) 0.01875(15) Uani 0.9 1 d . P A 1
Br1B Br 0.7792(11) 0.5537(10) 0.3676(10) 0.056(3) Uani 0.1 1 d . P A 2
S1 S 0.68379(7) 0.41105(5) 0.01914(5) 0.02403(12) Uani 1 1 d . . . .
N1 N 1.13180(19) 0.30603(16) 0.10031(16) 0.0190(4) Uani 1 1 d . . . .
N2 N 0.93854(19) 0.34272(16) 0.06592(16) 0.0177(4) Uani 1 1 d . . . .
C1 C 0.9853(2) 0.31557(18) 0.16111(19) 0.0170(4) Uani 1 1 d . . . .
C2 C 1.1729(3) 0.3254(2) -0.0294(2) 0.0221(5) Uani 1 1 d . . . .
C3 C 1.0520(2) 0.3495(2) -0.0512(2) 0.0216(4) Uani 1 1 d . . . .
C4 C 0.7860(2) 0.36576(19) 0.1082(2) 0.0179(4) Uani 1 1 d . . . .
C5 C 0.5247(3) 0.4145(2) 0.1559(2) 0.0253(5) Uani 1 1 d . . . .
C6 C 0.5532(2) 0.3826(2) 0.2603(2) 0.0209(4) Uani 1 1 d . . . .
C7 C 0.7065(2) 0.35499(18) 0.23491(19) 0.0166(4) Uani 1 1 d . . . .
C8 C 1.2358(3) 0.2671(2) 0.1597(2) 0.0235(5) Uani 1 1 d . . . .
C9 C 1.3012(2) 0.1187(2) 0.1590(2) 0.0226(4) Uani 1 1 d . . . .
C10 C 1.2912(2) 0.0311(2) 0.0824(2) 0.0254(5) Uani 1 1 d . . . .
C11 C 1.3480(3) -0.1046(2) 0.0863(3) 0.0335(6) Uani 1 1 d . . . .
C12 C 1.4162(3) -0.1539(3) 0.1665(3) 0.0388(7) Uani 1 1 d . . . .
C13 C 1.4308(3) -0.0680(3) 0.2402(3) 0.0396(7) Uani 1 1 d . . . .
C14 C 1.3737(3) 0.0677(3) 0.2368(2) 0.0309(5) Uani 1 1 d . . . .
C15 C 0.6955(2) 0.3046(2) 0.5537(2) 0.0195(4) Uani 1 1 d . . . .
C16 C 0.6716(2) 0.2224(2) 0.4817(2) 0.0185(4) Uani 1 1 d . . . .
C17 C 0.7953(2) 0.12309(19) 0.38299(19) 0.0187(4) Uani 1 1 d . . . .
C18 C 0.9418(2) 0.1089(2) 0.3651(2) 0.0187(4) Uani 1 1 d . . . .
C19 C 0.9657(2) 0.1871(2) 0.4446(2) 0.0202(4) Uani 1 1 d . . . .
C20 C 0.8444(2) 0.2876(2) 0.53642(19) 0.0205(4) Uani 1 1 d . . . .
C21 C 0.8670(3) 0.3778(3) 0.6152(2) 0.0284(5) Uani 1 1 d . . . .
C22 C 0.7664(3) 0.0356(2) 0.3059(2) 0.0228(5) Uani 1 1 d . . . .
C23 C 0.8899(3) -0.0095(3) 0.1684(2) 0.0354(6) Uani 1 1 d . . . .
C24 C 0.7420(3) -0.0834(2) 0.3784(3) 0.0334(6) Uani 1 1 d . . . .
H2 H 1.271(3) 0.322(2) -0.084(2) 0.0317(14) Uiso 1 1 d U . . .
H3 H 1.034(3) 0.371(2) -0.123(2) 0.0317(14) Uiso 1 1 d U . . .
H5 H 0.432(3) 0.439(2) 0.150(2) 0.0317(14) Uiso 1 1 d U . . .
H6 H 0.479(3) 0.379(2) 0.339(2) 0.0317(14) Uiso 1 1 d U . . .
H8A H 1.181(3) 0.309(2) 0.249(3) 0.0317(14) Uiso 1 1 d U . . .
H8B H 1.318(3) 0.299(2) 0.108(2) 0.0317(14) Uiso 1 1 d U . . .
H10 H 1.244(3) 0.063(2) 0.030(2) 0.0317(14) Uiso 1 1 d U . . .
H11 H 1.334(3) -0.162(2) 0.033(2) 0.0317(14) Uiso 1 1 d U . . .
H12 H 1.454(3) -0.245(3) 0.167(2) 0.0317(14) Uiso 1 1 d U . . .
H13 H 1.477(3) -0.097(2) 0.297(2) 0.0317(14) Uiso 1 1 d U . . .
H14 H 1.382(3) 0.122(2) 0.285(3) 0.0317(14) Uiso 1 1 d U . . .
H15 H 0.613(3) 0.374(2) 0.611(2) 0.0317(14) Uiso 1 1 d U . . .
H16 H 0.574(3) 0.238(3) 0.493(3) 0.038 Uiso 1 1 d U . . .
H18 H 1.024(3) 0.050(2) 0.302(2) 0.0317(14) Uiso 1 1 d U . . .
H19 H 1.066(3) 0.172(2) 0.433(2) 0.0317(14) Uiso 1 1 d U . . .
H21A H 0.840(3) 0.354(2) 0.702(3) 0.0317(14) Uiso 1 1 d U . . .
H21B H 0.813(3) 0.466(3) 0.614(2) 0.0317(14) Uiso 1 1 d U . . .
H21C H 0.968(3) 0.370(2) 0.581(2) 0.0317(14) Uiso 1 1 d U . . .
H22 H 0.673(3) 0.087(2) 0.301(2) 0.0317(14) Uiso 1 1 d U . . .
H23A H 0.905(3) 0.064(3) 0.124(2) 0.0317(14) Uiso 1 1 d U . . .
H23B H 0.860(3) -0.057(2) 0.124(2) 0.0317(14) Uiso 1 1 d U . . .
H23C H 0.989(3) -0.073(2) 0.168(2) 0.0317(14) Uiso 1 1 d U . . .
H24A H 0.832(3) -0.139(2) 0.389(2) 0.0317(14) Uiso 1 1 d U . . .
H24B H 0.723(3) -0.142(2) 0.335(2) 0.0317(14) Uiso 1 1 d U . . .
H24C H 0.666(3) -0.057(2) 0.464(3) 0.0317(14) Uiso 1 1 d U . . .

loop_
_atom_site_aniso_label
_atom_site_aniso_U_11
_atom_site_aniso_U_22
_atom_site_aniso_U_33
_atom_site_aniso_U_23
_atom_site_aniso_U_13
_atom_site_aniso_U_12
Ru1 0.01579(9) 0.01419(8) 0.01205(8) 0.00244(6) -0.00530(6) -0.00541(6)
Br1A 0.0214(2) 0.0145(3) 0.0171(3) 0.0019(2) -0.00429(18) -0.00801(17)
Br1B 0.099(6) 0.028(4) 0.023(4) 0.003(3) -0.014(4) -0.017(4)
S1 0.0327(3) 0.0236(3) 0.0222(3) 0.0059(2) -0.0176(2) -0.0105(2)
N1 0.0178(9) 0.0162(8) 0.0188(9) 0.0019(7) -0.0038(7) -0.0065(7)
N2 0.0208(9) 0.0160(8) 0.0142(8) 0.0031(6) -0.0057(7) -0.0066(7)
C1 0.0176(10) 0.0123(9) 0.0188(10) 0.0009(7) -0.0060(8) -0.0050(8)
C2 0.0217(11) 0.0163(10) 0.0191(11) 0.0013(8) -0.0002(9) -0.0071(9)
C3 0.0245(12) 0.0172(10) 0.0149(10) 0.0024(8) -0.0018(9) -0.0066(9)
C4 0.0213(11) 0.0152(9) 0.0191(10) 0.0047(8) -0.0108(9) -0.0065(8)
C5 0.0248(12) 0.0237(11) 0.0315(13) 0.0039(9) -0.0159(10) -0.0088(9)
C6 0.0218(11) 0.0163(10) 0.0243(11) 0.0041(8) -0.0094(9) -0.0073(9)
C7 0.0183(10) 0.0136(9) 0.0179(10) 0.0033(7) -0.0085(8) -0.0050(8)
C8 0.0199(11) 0.0234(11) 0.0263(12) 0.0009(9) -0.0078(9) -0.0092(9)
C9 0.0151(10) 0.0239(11) 0.0235(11) 0.0051(9) -0.0034(9) -0.0075(9)
C10 0.0191(11) 0.0213(11) 0.0290(12) 0.0023(9) -0.0062(10) -0.0049(9)
C11 0.0243(12) 0.0219(12) 0.0377(14) 0.0011(10) 0.0006(11) -0.0069(10)
C12 0.0254(13) 0.0266(13) 0.0380(15) 0.0137(11) 0.0039(11) -0.0030(11)
C13 0.0265(13) 0.0498(17) 0.0302(14) 0.0213(12) -0.0070(11) -0.0085(12)
C14 0.0228(12) 0.0401(14) 0.0250(12) 0.0082(10) -0.0065(10) -0.0110(11)
C15 0.0240(11) 0.0172(10) 0.0135(10) 0.0033(8) -0.0048(9) -0.0076(9)
C16 0.0200(11) 0.0178(10) 0.0174(10) 0.0079(8) -0.0070(9) -0.0087(8)
C17 0.0263(11) 0.0148(9) 0.0173(10) 0.0079(8) -0.0105(9) -0.0096(8)
C18 0.0207(11) 0.0150(10) 0.0144(10) 0.0033(8) -0.0058(8) -0.0021(8)
C19 0.0218(11) 0.0224(11) 0.0187(10) 0.0082(8) -0.0115(9) -0.0078(9)
C20 0.0273(12) 0.0214(10) 0.0153(10) 0.0065(8) -0.0104(9) -0.0106(9)
C21 0.0358(14) 0.0305(13) 0.0234(12) 0.0017(10) -0.0153(11) -0.0137(11)
C22 0.0306(12) 0.0189(10) 0.0234(11) 0.0050(8) -0.0148(10) -0.0103(9)
C23 0.0533(17) 0.0312(14) 0.0235(12) -0.0037(10) -0.0141(12) -0.0194(13)
C24 0.0520(17) 0.0225(12) 0.0348(14) 0.0067(11) -0.0227(13) -0.0193(12)

loop_
_atom_type_symbol
_atom_type_description
_atom_type_scat_dispersion_real
_atom_type_scat_dispersion_imag
_atom_type_scat_source
C C 0.0033 0.0016 'International Tables Vol C Tables 4.2.6.8 and 6.1.1.4'
H H 0.0000 0.0000 'International Tables Vol C Tables 4.2.6.8 and 6.1.1.4'
N N 0.0061 0.0033 'International Tables Vol C Tables 4.2.6.8 and 6.1.1.4'
S S 0.1246 0.1234 'International Tables Vol C Tables 4.2.6.8 and 6.1.1.4'
Ru Ru -1.2594 0.8363 'International Tables Vol C Tables 4.2.6.8 and 6.1.1.4'
Br Br -0.2901 2.4595 'International Tables Vol C Tables 4.2.6.8 and 6.1.1.4'

loop_
_geom_angle_atom_site_label_1
_geom_angle_atom_site_label_2
_geom_angle_atom_site_label_3
_geom_angle
C1 Ru1 C7 77.07(8)
C1 Ru1 C18 96.66(8)
C7 Ru1 C18 121.53(8)
C1 Ru1 C17 115.56(8)
C7 Ru1 C17 92.29(7)
C18 Ru1 C17 38.02(8)
C1 Ru1 C16 151.35(8)
C7 Ru1 C16 90.93(8)
C18 Ru1 C16 67.38(8)
C17 Ru1 C16 38.03(8)
C1 Ru1 C15 167.49(8)
C7 Ru1 C15 115.31(8)
C18 Ru1 C15 78.67(8)
C17 Ru1 C15 67.59(8)
C16 Ru1 C15 36.53(8)
C1 Ru1 C19 104.34(8)
C7 Ru1 C19 158.52(8)
C18 Ru1 C19 37.18(8)
C17 Ru1 C19 67.52(8)
C16 Ru1 C19 77.73(8)
C15 Ru1 C19 64.96(8)
C1 Ru1 C20 130.64(8)
C7 Ru1 C20 151.94(8)
C18 Ru1 C20 66.16(7)
C17 Ru1 C20 79.79(7)
C16 Ru1 C20 66.27(8)
C15 Ru1 C20 36.87(8)
C19 Ru1 C20 35.34(7)
C1 Ru1 Br1B 84.3(2)
C7 Ru1 Br1B 87.3(2)
C18 Ru1 Br1B 150.8(2)
C17 Ru1 Br1B 159.5(2)
C16 Ru1 Br1B 121.5(2)
C15 Ru1 Br1B 94.1(2)
C19 Ru1 Br1B 114.2(2)
C20 Ru1 Br1B 91.0(2)
C1 Ru1 Br1A 86.12(6)
C7 Ru1 Br1A 86.23(6)
C18 Ru1 Br1A 152.08(6)
C17 Ru1 Br1A 157.39(6)
C16 Ru1 Br1A 119.39(6)
C15 Ru1 Br1A 92.68(6)
C19 Ru1 Br1A 115.21(6)
C20 Ru1 Br1A 90.97(5)
C4 S1 C5 89.21(10)
C1 N1 C2 110.87(18)
C1 N1 C8 124.46(17)
C2 N1 C8 124.39(18)
C1 N2 C3 112.34(18)
C1 N2 C4 113.82(16)
C3 N2 C4 133.69(18)
N2 C1 N1 103.33(17)
N2 C1 Ru1 117.19(14)
N1 C1 Ru1 139.34(15)
C3 C2 N1 107.71(19)
C2 C3 N2 105.74(19)
C7 C4 N2 116.94(18)
C7 C4 S1 115.49(16)
N2 C4 S1 127.55(15)
C6 C5 S1 112.41(18)
C5 C6 C7 113.9(2)
C4 C7 C6 108.94(18)
C4 C7 Ru1 114.95(15)
C6 C7 Ru1 136.05(15)
N1 C8 C9 113.02(18)
C10 C9 C14 118.5(2)
C10 C9 C8 121.8(2)
C14 C9 C8 119.7(2)
C9 C10 C11 120.8(2)
C12 C11 C10 120.1(3)
C13 C12 C11 119.6(2)
C12 C13 C14 120.4(2)
C9 C14 C13 120.5(3)
C16 C15 C20 121.2(2)
C16 C15 Ru1 70.61(12)
C20 C15 Ru1 73.99(12)
C15 C16 C17 120.9(2)
C15 C16 Ru1 72.86(12)
C17 C16 Ru1 69.82(11)
C18 C17 C16 117.26(19)
C18 C17 C22 122.80(19)
C16 C17 C22 119.90(19)
C18 C17 Ru1 70.80(11)
C16 C17 Ru1 72.16(11)
C22 C17 Ru1 129.34(13)
C17 C18 C19 121.71(19)
C17 C18 Ru1 71.18(11)
C19 C18 Ru1 75.81(12)
C20 C19 C18 120.2(2)
C20 C19 Ru1 72.85(12)
C18 C19 Ru1 67.01(11)
C19 C20 C15 118.41(19)
C19 C20 C21 121.4(2)
C15 C20 C21 120.1(2)
C19 C20 Ru1 71.82(12)
C15 C20 Ru1 69.15(11)
C21 C20 Ru1 130.10(15)
C17 C22 C23 113.3(2)
C17 C22 C24 109.69(18)
C23 C22 C24 111.0(2)

loop_
_geom_bond_atom_site_label_1
_geom_bond_atom_site_label_2
_geom_bond_distance
Ru1 C1 2.047(2)
Ru1 C7 2.0646(19)
Ru1 C18 2.1745(19)
Ru1 C17 2.1794(19)
Ru1 C16 2.210(2)
Ru1 C15 2.239(2)
Ru1 C19 2.290(2)
Ru1 C20 2.303(2)
Ru1 Br1B 2.493(10)
Ru1 Br1A 2.5607(9)
S1 C4 1.723(2)
S1 C5 1.731(2)
N1 C1 1.362(3)
N1 C2 1.391(3)
N1 C8 1.460(3)
N2 C1 1.361(3)
N2 C3 1.387(3)
N2 C4 1.396(3)
C2 C3 1.336(3)
C4 C7 1.359(3)
C5 C6 1.356(3)
C6 C7 1.433(3)
C8 C9 1.513(3)
C9 C10 1.385(3)
C9 C14 1.388(3)
C10 C11 1.388(3)
C11 C12 1.378(4)
C12 C13 1.377(4)
C13 C14 1.388(4)
C15 C16 1.395(3)
C15 C20 1.438(3)
C16 C17 1.430(3)
C17 C18 1.418(3)
C17 C22 1.512(3)
C18 C19 1.427(3)
C19 C20 1.394(3)
C20 C21 1.504(3)
C22 C23 1.524(3)
C22 C24 1.533(3)
